data_7236649
loop_
_publ_author_name
'Lin, Qipu'
'Mao, Chengyu'
'Kong, Aiguo'
'Bu, Xianhui'
'Zhao, Xiang'
'Feng, Pingyun'

_publ_section_title
;
 Porphyrinic coordination lattices with fluoropillars
;
_journal_issue 40
_journal_name_full 'J. Mater. Chem. A'
_journal_page_first 21189
_journal_paper_doi 10.1039/C7TA06658A
_journal_volume 5
_journal_year 2017
_chemical_formula_moiety 'C40 H24 Cu N8'
_chemical_formula_sum 'C40 H24 Cu N8'
_chemical_formula_weight 680.22
_chemical_name_systematic '[TPyP-Cu]n'
_space_group_IT_number 148
_space_group_name_Hall '-R 3'
_space_group_name_H-M_alt 'R -3 :H'
_symmetry_cell_setting rhombohedral
_symmetry_space_group_name_H-M 'R -3 :H'
_atom_sites_solution_hydrogens geom
_atom_sites_solution_primary direct
_atom_sites_solution_secondary difmap
_audit_creation_method SHELXL-97
_audit_update_record
;
2015-04-27 deposited with the CCDC.
2017-09-19 downloaded from the CCDC.
;
_cell_angle_alpha 90.00
_cell_angle_beta 90.00
_cell_angle_gamma 120.00
_cell_formula_units_Z 9
_cell_length_a 33.0984(19)
_cell_length_b 33.0984(19)
_cell_length_c 9.3673(11)
_cell_measurement_reflns_used 1401
_cell_measurement_temperature 195(2)
_cell_measurement_theta_max 21.54
_cell_measurement_theta_min 2.29
_cell_volume 8887.1(13)
_computing_cell_refinement 'Bruker SMART'
_computing_data_collection 'Bruker SMART'
_computing_data_reduction 'Bruker SAINT'
_computing_molecular_graphics 'Bruker SHELXTL'
_computing_publication_material 'Bruker SHELXTL'
_computing_structure_refinement 'SHELXL-97 (Sheldrick, 1997)'
_computing_structure_solution 'SHELXS-97 (Sheldrick, 1990)'
_diffrn_ambient_temperature 195(2)
_diffrn_measured_fraction_theta_full 0.999
_diffrn_measured_fraction_theta_max 0.999
_diffrn_measurement_device_type 'CCD area detector'
_diffrn_measurement_method 'phi and omega scans'
_diffrn_radiation_monochromator graphite
_diffrn_radiation_source 'fine-focus sealed tube'
_diffrn_radiation_type MoK\a
_diffrn_radiation_wavelength 0.71073
_diffrn_reflns_av_R_equivalents 0.0774
_diffrn_reflns_av_sigmaI/netI 0.0808
_diffrn_reflns_limit_h_max 39
_diffrn_reflns_limit_h_min -32
_diffrn_reflns_limit_k_max 38
_diffrn_reflns_limit_k_min -28
_diffrn_reflns_limit_l_max 11
_diffrn_reflns_limit_l_min -11
_diffrn_reflns_number 13910
_diffrn_reflns_theta_full 25.07
_diffrn_reflns_theta_max 25.07
_diffrn_reflns_theta_min 1.23
_diffrn_standards_decay_% none
_diffrn_standards_interval_count none
_diffrn_standards_interval_time none
_diffrn_standards_number 0
_exptl_absorpt_coefficient_mu 0.589
_exptl_absorpt_correction_T_max 0.954
_exptl_absorpt_correction_T_min 0.945
_exptl_absorpt_correction_type none
_exptl_crystal_colour black
_exptl_crystal_density_diffrn 1.144
_exptl_crystal_density_meas 1.10
_exptl_crystal_density_method 'not measured'
_exptl_crystal_description block
_exptl_crystal_F_000 2924
_exptl_crystal_size_max 0.19
_exptl_crystal_size_mid 0.08
_exptl_crystal_size_min 0.08
_refine_diff_density_max 0.280
_refine_diff_density_min -0.536
_refine_diff_density_rms 0.063
_refine_ls_extinction_method none
_refine_ls_goodness_of_fit_ref 1.002
_refine_ls_hydrogen_treatment constr
_refine_ls_matrix_type full
_refine_ls_number_parameters 223
_refine_ls_number_reflns 3506
_refine_ls_number_restraints 0
_refine_ls_restrained_S_all 1.002
_refine_ls_R_factor_all 0.0736
_refine_ls_R_factor_gt 0.0444
_refine_ls_shift/su_max 0.001
_refine_ls_shift/su_mean 0.000
_refine_ls_structure_factor_coef Fsqd
_refine_ls_weighting_details 'calc w=1/[\s^2^(Fo^2^)+(0.0296P)^2^+0.0000P] where P=(Fo^2^+2Fc^2^)/3'
_refine_ls_weighting_scheme calc
_refine_ls_wR_factor_gt 0.0836
_refine_ls_wR_factor_ref 0.0899
_reflns_number_gt 2311
_reflns_number_total 3506
_reflns_threshold_expression >2sigma(I)
_cod_data_source_file c7ta06658a2.cif
_cod_data_source_block CPM-133
_cod_depositor_comments
;
The following automatic conversions were performed:

data item '_symmetry_cell_setting' value 'Rhombohedral' was changed
to 'rhombohedral' in accordance with the
/home/saulius/struct/COD-crude-data/automatic-downloads/DataCite-retrospective/RSC/depositions/lib/dictionaries/cif_core.dic
dictionary named 'cif_core.dic' version 2.4.2 last updated on
2011-04-26.

Automatic conversion script
Id: cif_fix_values 6909 2019-04-08 15:41:33Z antanas 
;
_cod_original_sg_symbol_H-M R-3
_cod_database_code 7236649

loop_
_symmetry_equiv_pos_as_xyz
'x, y, z'
'-y, x-y, z'
'-x+y, -x, z'
'x+2/3, y+1/3, z+1/3'
'-y+2/3, x-y+1/3, z+1/3'
'-x+y+2/3, -x+1/3, z+1/3'
'x+1/3, y+2/3, z+2/3'
'-y+1/3, x-y+2/3, z+2/3'
'-x+y+1/3, -x+2/3, z+2/3'
'-x, -y, -z'
'y, -x+y, -z'
'x-y, x, -z'
'-x+2/3, -y+1/3, -z+1/3'
'y+2/3, -x+y+1/3, -z+1/3'
'x-y+2/3, x+1/3, -z+1/3'
'-x+1/3, -y+2/3, -z+2/3'
'y+1/3, -x+y+2/3, -z+2/3'
'x-y+1/3, x+2/3, -z+2/3'

loop_
_atom_site_label
_atom_site_type_symbol
_atom_site_fract_x
_atom_site_fract_y
_atom_site_fract_z
_atom_site_U_iso_or_equiv
_atom_site_adp_type
_atom_site_occupancy
_atom_site_symmetry_multiplicity
_atom_site_calc_flag
_atom_site_refinement_flags
Cu1 Cu 0.3333 0.1667 0.1667 0.01906(14) Uani 1 2 d S
N1 N 0.27523(8) 0.16779(8) 0.2397(2) 0.0211(5) Uani 1 1 d .
N2 N 0.33363(8) 0.20054(8) -0.0191(2) 0.0232(6) Uani 1 1 d .
N3 N 0.19909(8) 0.28943(8) -0.0734(2) 0.0275(6) Uani 1 1 d .
N4 N 0.49422(12) 0.25909(12) -0.5004(3) 0.0643(10) Uani 1 1 d .
C1 C 0.36654(10) 0.21621(9) -0.1253(3) 0.0236(7) Uani 1 1 d .
C2 C 0.35974(10) 0.24690(11) -0.2192(3) 0.0334(8) Uani 1 1 d .
H2A H 0.3772 0.2617 -0.3000 0.040 Uiso 1 1 calc R
C3 C 0.32347(11) 0.25006(11) -0.1678(3) 0.0356(8) Uani 1 1 d .
H3A H 0.3112 0.2674 -0.2068 0.043 Uiso 1 1 calc R
C4 C 0.30714(10) 0.22138(10) -0.0407(3) 0.0251(7) Uani 1 1 d .
C5 C 0.27129(10) 0.21706(10) 0.0482(3) 0.0251(7) Uani 1 1 d .
C6 C 0.25659(10) 0.19260(10) 0.1786(3) 0.0255(7) Uani 1 1 d .
C7 C 0.22036(11) 0.18984(11) 0.2687(3) 0.0348(8) Uani 1 1 d .
H7A H 0.2017 0.2029 0.2499 0.042 Uiso 1 1 calc R
C8 C 0.21815(11) 0.16522(11) 0.3846(3) 0.0346(8) Uani 1 1 d .
H8A H 0.1980 0.1583 0.4617 0.041 Uiso 1 1 calc R
C9 C 0.25278(10) 0.15142(10) 0.3678(3) 0.0237(7) Uani 1 1 d .
C10 C 0.40333(10) 0.20653(10) -0.1353(3) 0.0239(7) Uani 1 1 d .
C11 C 0.19217(11) 0.25080(10) -0.1407(3) 0.0369(8) Uani 1 1 d .
H11A H 0.1710 0.2397 -0.2159 0.044 Uiso 1 1 calc R
C12 C 0.21427(11) 0.22650(11) -0.1058(3) 0.0384(8) Uani 1 1 d .
H12A H 0.2079 0.1997 -0.1560 0.046 Uiso 1 1 calc R
C13 C 0.24612(10) 0.24230(10) 0.0046(3) 0.0262(7) Uani 1 1 d .
C14 C 0.25424(11) 0.28261(10) 0.0741(3) 0.0329(8) Uani 1 1 d .
H14A H 0.2757 0.2947 0.1483 0.039 Uiso 1 1 calc R
C15 C 0.22996(11) 0.30481(11) 0.0317(3) 0.0321(8) Uani 1 1 d .
H15A H 0.2357 0.3318 0.0796 0.039 Uiso 1 1 calc R
C16 C 0.50911(13) 0.27376(15) -0.3682(4) 0.0665(12) Uani 1 1 d .
H16A H 0.5404 0.2960 -0.3562 0.080 Uiso 1 1 calc R
C17 C 0.48129(11) 0.25818(12) -0.2472(4) 0.0455(9) Uani 1 1 d .
H17A H 0.4937 0.2698 -0.1574 0.055 Uiso 1 1 calc R
C18 C 0.43446(10) 0.22476(10) -0.2632(3) 0.0283(7) Uani 1 1 d .
C19 C 0.41853(11) 0.20996(11) -0.3998(3) 0.0343(8) Uani 1 1 d .
H19A H 0.3872 0.1884 -0.4151 0.041 Uiso 1 1 calc R
C20 C 0.44880(13) 0.22702(13) -0.5138(3) 0.0467(9) Uani 1 1 d .
H20A H 0.4372 0.2158 -0.6046 0.056 Uiso 1 1 calc R

loop_
_atom_site_aniso_label
_atom_site_aniso_U_11
_atom_site_aniso_U_22
_atom_site_aniso_U_33
_atom_site_aniso_U_23
_atom_site_aniso_U_13
_atom_site_aniso_U_12
Cu1 0.0221(3) 0.0192(3) 0.0210(2) 0.0004(2) -0.0030(2) 0.0141(3)
N1 0.0267(14) 0.0188(13) 0.0234(12) -0.0010(10) -0.0026(11) 0.0156(12)
N2 0.0267(14) 0.0258(14) 0.0255(12) -0.0019(11) -0.0038(11) 0.0193(12)
N3 0.0277(15) 0.0332(15) 0.0268(13) 0.0060(12) 0.0012(12) 0.0192(13)
N4 0.057(2) 0.093(3) 0.0464(19) 0.0200(19) 0.0156(17) 0.041(2)
C1 0.0287(17) 0.0191(16) 0.0246(15) 0.0012(13) -0.0024(13) 0.0130(14)
C2 0.035(2) 0.041(2) 0.0298(17) 0.0128(15) 0.0048(14) 0.0229(17)
C3 0.050(2) 0.045(2) 0.0319(17) 0.0130(15) 0.0020(15) 0.0387(19)
C4 0.0294(18) 0.0258(17) 0.0268(15) 0.0007(13) -0.0023(13) 0.0188(15)
C5 0.0280(18) 0.0291(18) 0.0264(15) -0.0001(13) -0.0056(13) 0.0205(15)
C6 0.0289(18) 0.0265(17) 0.0268(15) -0.0014(13) -0.0041(13) 0.0181(15)
C7 0.035(2) 0.043(2) 0.0395(18) 0.0091(16) 0.0043(15) 0.0292(17)
C8 0.036(2) 0.043(2) 0.0350(18) 0.0043(16) 0.0061(15) 0.0280(17)
C9 0.0261(17) 0.0218(17) 0.0260(15) -0.0033(13) -0.0069(13) 0.0139(14)
C10 0.0239(17) 0.0210(16) 0.0251(15) -0.0012(13) -0.0012(13) 0.0100(14)
C11 0.043(2) 0.032(2) 0.0426(19) -0.0063(16) -0.0164(16) 0.0242(18)
C12 0.053(2) 0.038(2) 0.0419(19) -0.0124(16) -0.0175(17) 0.0358(19)
C13 0.0290(18) 0.0318(19) 0.0257(15) 0.0056(14) 0.0021(13) 0.0211(16)
C14 0.043(2) 0.041(2) 0.0284(16) -0.0038(15) -0.0085(15) 0.0321(18)
C15 0.044(2) 0.037(2) 0.0281(17) -0.0025(14) -0.0023(15) 0.0302(18)
C16 0.037(2) 0.082(3) 0.064(3) 0.011(2) 0.016(2) 0.018(2)
C17 0.034(2) 0.053(2) 0.040(2) 0.0058(17) 0.0001(16) 0.0152(19)
C18 0.0309(19) 0.0271(18) 0.0315(16) 0.0051(14) 0.0023(14) 0.0180(16)
C19 0.036(2) 0.040(2) 0.0284(16) 0.0028(15) 0.0005(15) 0.0202(17)
C20 0.053(3) 0.062(3) 0.0351(19) 0.0054(18) 0.0051(18) 0.037(2)

loop_
_atom_type_symbol
_atom_type_description
_atom_type_scat_dispersion_real
_atom_type_scat_dispersion_imag
_atom_type_scat_source
C C 0.0033 0.0016 'International Tables Vol C Tables 4.2.6.8 and 6.1.1.4'
H H 0.0000 0.0000 'International Tables Vol C Tables 4.2.6.8 and 6.1.1.4'
Cu Cu 0.3201 1.2651 'International Tables Vol C Tables 4.2.6.8 and 6.1.1.4'
N N 0.0061 0.0033 'International Tables Vol C Tables 4.2.6.8 and 6.1.1.4'
O O 0.0106 0.0060 'International Tables Vol C Tables 4.2.6.8 and 6.1.1.4'

loop_
_geom_angle_atom_site_label_1
_geom_angle_atom_site_label_2
_geom_angle_atom_site_label_3
_geom_angle
_geom_angle_site_symmetry_1
_geom_angle_site_symmetry_3
N1 Cu1 N1 180.0 . 13
N1 Cu1 N2 91.20(8) . .
N1 Cu1 N2 88.80(8) 13 .
N1 Cu1 N2 88.80(8) . 13
N1 Cu1 N2 91.20(8) 13 13
N2 Cu1 N2 180.0 . 13
N1 Cu1 N3 86.48(8) . 5
N1 Cu1 N3 93.52(8) 13 5
N2 Cu1 N3 84.13(8) . 5
N2 Cu1 N3 95.87(8) 13 5
N1 Cu1 N3 93.52(8) . 11
N1 Cu1 N3 86.48(8) 13 11
N2 Cu1 N3 95.87(8) . 11
N2 Cu1 N3 84.13(8) 13 11
N3 Cu1 N3 180.0 5 11
C9 N1 C6 106.5(2) . .
C9 N1 Cu1 127.55(17) . .
C6 N1 Cu1 125.10(18) . .
C1 N2 C4 106.8(2) . .
C1 N2 Cu1 127.10(18) . .
C4 N2 Cu1 124.37(18) . .
C15 N3 C11 116.6(2) . .
C15 N3 Cu1 122.6(2) . 9_554
C11 N3 Cu1 120.00(19) . 9_554
C16 N4 C20 116.0(3) . .
N2 C1 C10 125.2(2) . .
N2 C1 C2 109.5(2) . .
C10 C1 C2 125.2(3) . .
C3 C2 C1 107.2(3) . .
C3 C2 H2A 126.4 . .
C1 C2 H2A 126.4 . .
C2 C3 C4 107.3(2) . .
C2 C3 H3A 126.3 . .
C4 C3 H3A 126.3 . .
N2 C4 C5 125.7(3) . .
N2 C4 C3 109.1(2) . .
C5 C4 C3 125.2(3) . .
C4 C5 C6 127.3(2) . .
C4 C5 C13 117.4(2) . .
C6 C5 C13 115.2(2) . .
N1 C6 C5 125.0(2) . .
N1 C6 C7 109.2(2) . .
C5 C6 C7 125.8(3) . .
C8 C7 C6 107.8(3) . .
C8 C7 H7A 126.1 . .
C6 C7 H7A 126.1 . .
C7 C8 C9 107.1(3) . .
C7 C8 H8A 126.4 . .
C9 C8 H8A 126.4 . .
N1 C9 C10 125.2(3) . 13
N1 C9 C8 109.3(2) . .
C10 C9 C8 125.5(3) 13 .
C9 C10 C1 125.6(3) 13 .
C9 C10 C18 116.9(3) 13 .
C1 C10 C18 117.4(2) . .
N3 C11 C12 124.2(3) . .
N3 C11 H11A 117.9 . .
C12 C11 H11A 117.9 . .
C11 C12 C13 119.1(3) . .
C11 C12 H12A 120.4 . .
C13 C12 H12A 120.4 . .
C12 C13 C14 117.5(3) . .
C12 C13 C5 121.6(3) . .
C14 C13 C5 120.9(3) . .
C13 C14 C15 119.4(3) . .
C13 C14 H14A 120.3 . .
C15 C14 H14A 120.3 . .
N3 C15 C14 123.2(3) . .
N3 C15 H15A 118.4 . .
C14 C15 H15A 118.4 . .
N4 C16 C17 124.7(4) . .
N4 C16 H16A 117.7 . .
C17 C16 H16A 117.7 . .
C16 C17 C18 118.4(3) . .
C16 C17 H17A 120.8 . .
C18 C17 H17A 120.8 . .
C19 C18 C17 117.3(3) . .
C19 C18 C10 122.4(3) . .
C17 C18 C10 120.2(3) . .
C18 C19 C20 120.3(3) . .
C18 C19 H19A 119.9 . .
C20 C19 H19A 119.9 . .
N4 C20 C19 123.2(3) . .
N4 C20 H20A 118.4 . .
C19 C20 H20A 118.4 . .

loop_
_geom_bond_atom_site_label_1
_geom_bond_atom_site_label_2
_geom_bond_distance
_geom_bond_site_symmetry_2
Cu1 N1 2.059(2) .
Cu1 N1 2.059(2) 13
Cu1 N2 2.068(2) .
Cu1 N2 2.068(2) 13
Cu1 N3 2.364(2) 5
Cu1 N3 2.364(2) 11
N1 C9 1.373(3) .
N1 C6 1.374(3) .
N2 C1 1.371(3) .
N2 C4 1.375(3) .
N3 C15 1.324(3) .
N3 C11 1.338(4) .
N3 Cu1 2.363(2) 9_554
N4 C16 1.331(5) .
N4 C20 1.344(4) .
C1 C10 1.409(4) .
C1 C2 1.444(4) .
C2 C3 1.345(4) .
C2 H2A 0.9300 .
C3 C4 1.449(4) .
C3 H3A 0.9300 .
C4 C5 1.397(4) .
C5 C6 1.411(4) .
C5 C13 1.502(4) .
C6 C7 1.431(4) .
C7 C8 1.338(4) .
C7 H7A 0.9300 .
C8 C9 1.439(4) .
C8 H8A 0.9300 .
C9 C10 1.401(4) 13
C10 C9 1.401(4) 13
C10 C18 1.496(4) .
C11 C12 1.370(4) .
C11 H11A 0.9300 .
C12 C13 1.380(4) .
C12 H12A 0.9300 .
C13 C14 1.385(4) .
C14 C15 1.390(4) .
C14 H14A 0.9300 .
C15 H15A 0.9300 .
C16 C17 1.387(4) .
C16 H16A 0.9300 .
C17 C18 1.391(4) .
C17 H17A 0.9300 .
C18 C19 1.377(4) .
C19 C20 1.378(4) .
C19 H19A 0.9300 .
C20 H20A 0.9300 .
